data_4001007
loop_
_publ_author_name
'Nyman, May'
'Rodriguez, Mark A.'
'Alam, Todd M.'
'Anderson, Travis M.'
'Ambrosini, Andrea'

_publ_section_title
;
 Aqueous Synthesis and Structural Comparison of Rare Earth Niobates and
 Tantalates: (La,K,&#x25FB;)2Nb2O7&#x2212;x(OH)2and Ln2Ta2O7(OH)2(&#x25FB;
 = vacancy; Ln = La&#x2212;Sm)
;
_journal_issue 11
_journal_name_full 'Chemistry of Materials'
_journal_page_first 2201
_journal_paper_doi 10.1021/cm9001509
_journal_volume 21
_journal_year 2009
_chemical_formula_moiety 'K0.05 La0.91 Nb1.0 O4.10'
_chemical_formula_sum 'K0.05 La0.91 Nb O4.1'
_chemical_formula_weight 287.26
_chemical_name_systematic ' ?'
_space_group_IT_number 14
_symmetry_cell_setting monoclinic
_symmetry_space_group_name_Hall '-P 2yn'
_symmetry_space_group_name_H-M 'P 1 21/n 1'
_audit_creation_date 2009-01-03T23:49
_audit_creation_method 'from EXP file using GSAS2CIF'
_audit_update_record ' 2009-01-03T23:49  Initial CIF as created by GSAS2CIF'
_cell_angle_alpha 90.0
_cell_angle_beta 91.283(1)
_cell_angle_gamma 90.0
_cell_formula_units_Z 4
_cell_length_a 14.0652(2)
_cell_length_b 3.9413(1)
_cell_length_c 6.7477(1)
_cell_measurement_temperature 298(2)
_cell_volume 373.966(12)
_computing_structure_refinement GSAS
_computing_structure_solution 'FOX (ver. 1.7.5.1)'
_diffrn_ambient_temperature 298(2)
_diffrn_radiation_polarisn_ratio 0.99
_diffrn_radiation_probe x-ray
_diffrn_radiation_type synchrotron
_diffrn_radiation_wavelength 0.41317
_exptl_absorpt_correction_T_max 0.99301
_exptl_absorpt_correction_T_min 0.99301
_exptl_absorpt_process_details
;   GSAS Absorption/surface roughness correction: function number 0
 Debye-Scherrer absorption correction
Term (= MU.r/wave) =     0.10000E-01
Correction is not refined.
;
_exptl_crystal_density_diffrn 5.102
_pd_block_id 2009-01-03T23:49|LANBO4_SOLVE|1|1
_pd_calc_method 'Rietveld Refinement'
_pd_instr_location ' ?'
_pd_meas_number_of_points 49498
_pd_phase_name LaNbO4
_pd_proc_info_datetime 2009-01-03T23:49:58
_pd_proc_info_excluded_regions ' ?'
_pd_proc_ls_background_function
;   GSAS Background function number 2 with  3 terms.
 Cosine Fourier series
      1:   -5.95839     2:    29.3268     3:   -2.86522    
;
_pd_proc_ls_peak_cutoff 0.00200
_pd_proc_ls_pref_orient_corr
;   March-Dollase
 AXIS  1 Ratio=   0.94093  h= 0.000  k= 2.000  l= 0.000
 Prefered orientation correction range: Min=   0.91272, Max=   1.20041
;
_pd_proc_ls_profile_function
;
 CW Profile function number 3 with  19 terms
 Pseudovoigt profile coefficients as parameterized in
 P. Thompson, D.E. Cox & J.B. Hastings (1987). J. Appl. Cryst.,20,79-83.
 Asymmetry correction of L.W. Finger, D.E. Cox & A. P. Jephcoat (1994).
 J. Appl. Cryst.,27,892-900.
 Peak tails are ignored  where the intensity is below 0.0020 times the peak
   Aniso. broadening axis   0.0   0.0   1.0
;
_pd_proc_ls_prof_R_factor 0.0590
_pd_proc_ls_prof_wR_expected 0.0451
_pd_proc_ls_prof_wR_factor 0.0779
_pd_proc_number_of_points 49498
_pd_spec_mounting ' ?'
_refine_ls_goodness_of_fit_all 1.73
_refine_ls_matrix_type full
_refine_ls_number_parameters 28
_refine_ls_number_restraints 0
_refine_ls_R_Fsqd_factor 0.03372
_refine_ls_shift/su_max 0.06
_refine_ls_shift/su_mean 0.01
_reflns_d_resolution_high 0.604
_reflns_d_resolution_low 7.031
_reflns_limit_h_max 24
_reflns_limit_h_min 0
_reflns_limit_k_max 6
_reflns_limit_k_min 0
_reflns_limit_l_max 11
_reflns_limit_l_min -11
_reflns_number_total 1779
_cod_data_source_file cm9001509_si_001.cif
_cod_data_source_block LANBO4_SOLVE_publ
_cod_depositor_comments
;
The following automatic conversions were performed:

'_geom_bond_publ_flag' value 'N' changed to 'n' according to
/home/saulius/struct/CIF-dictionaries/cif_core.dic dictionary named
'cif_core.dic' version 2.4.2 from 2011-04-26 (86
times).

'_geom_angle_publ_flag' value 'N' changed to 'n' according
to /home/saulius/struct/CIF-dictionaries/cif_core.dic dictionary
named 'cif_core.dic' version 2.4.2 from 2011-04-26 (411 times).

Automatic conversion script
Id: cif_fix_values 1715 2011-07-08 13:25:40Z adriana 
;
_cod_original_cell_volume 373.97(1)
_cod_original_sg_symbol_H-M 'P 21/n'
_cod_original_formula_sum 'K0.05 La0.91 Nb1.0 O4.10'
_cod_database_code 4001007
_gsas_exptl_extinct_corr_t_min 1.00000
_gsas_exptl_extinct_corr_t_max 1.00000

loop_
_symmetry_equiv_pos_site_id
_symmetry_equiv_pos_as_xyz
1 +x,+y,+z
2 -x+1/2,+y+1/2,-z+1/2
-1 -x,-y,-z
-2 +x+1/2,-y+1/2,+z+1/2

loop_
_atom_site_type_symbol
_atom_site_label
_atom_site_fract_x
_atom_site_fract_y
_atom_site_fract_z
_atom_site_occupancy
_atom_site_thermal_displace_type
_atom_site_U_iso_or_equiv
_atom_site_symmetry_multiplicity
La La1 0.29982(4) -0.0081(4) 0.50413(8) 0.913 Uiso 0.00705(8) 4
Nb Nb 0.53724(4) 0.5051(6) 0.73121(9) 1.0 Uiso 0.00705(8) 4
O O1 0.57614(27) 0.5505(16) 0.4321(6) 1.0 Uiso 0.00705(8) 4
O O2 0.54735(31) 0.0329(22) 0.7166(7) 0.824 Uiso 0.00705(8) 4
O O3 0.5 0.5 0.0 0.92 Uiso 0.00705(8) 2
O O4 0.17210(29) 0.020(4) 0.2567(6) 0.86 Uiso 0.00705(8) 4
O OH5 0.19571(25) 0.5268(27) 0.6167(6) 0.955 Uiso 0.00705(8) 4
K K1 0.29982(4) -0.0081(4) 0.50413(8) 0.05 Uiso 0.00705(8) 4

loop_
_geom_angle_atom_site_label_1
_geom_angle_atom_site_label_2
_geom_angle_atom_site_label_3
_geom_angle
_geom_angle_site_symmetry_1
_geom_angle_site_symmetry_3
_geom_angle_publ_flag
O1 La1 O2 63.74(19) -1_666 -1_656 n
O1 La1 O4 125.40(34) -1_666 1_555 n
O1 La1 O4 120.61(17) -1_666 2_545 n
O1 La1 O4 57.65(17) -1_666 2_555 n
O1 La1 OH5 151.95(13) -1_666 1_545 n
O1 La1 OH5 76.79(19) -1_666 1_555 n
O1 La1 OH5 77.95(21) -1_666 2_546 n
O1 La1 K1 135.25(11) -1_666 1_545 n
O1 La1 K1 44.75(11) -1_666 1_565 n
O1 La1 K1 133.78(10) -1_666 2_545 n
O1 La1 K1 116.54(9) -1_666 2_546 n
O1 La1 K1 91.19(9) -1_666 2_555 n
O1 La1 K1 76.66(11) -1_666 2_556 n
O2 La1 O4 102.29(14) -1_656 1_555 n
O2 La1 O4 56.90(21) -1_656 2_545 n
O2 La1 O4 62.55(24) -1_656 2_555 n
O2 La1 OH5 129.73(27) -1_656 1_545 n
O2 La1 OH5 130.06(26) -1_656 1_555 n
O2 La1 OH5 124.23(12) -1_656 2_546 n
O2 La1 K1 87.87(19) -1_656 1_545 n
O2 La1 K1 92.13(19) -1_656 1_565 n
O2 La1 K1 77.40(13) -1_656 2_545 n
O2 La1 K1 136.83(16) -1_656 2_546 n
O2 La1 K1 79.45(13) -1_656 2_555 n
O2 La1 K1 139.89(15) -1_656 2_556 n
O4 La1 O4 71.82(19) 1_555 2_545 n
O4 La1 O4 68.98(23) 1_555 2_555 n
O4 La1 OH5 79.11(29) 1_555 1_545 n
O4 La1 OH5 76.06(28) 1_555 1_555 n
O4 La1 OH5 133.29(14) 1_555 2_546 n
O4 La1 K1 92.61(33) 1_555 1_545 n
O4 La1 K1 87.39(33) 1_555 1_565 n
O4 La1 K1 39.29(26) 1_555 2_545 n
O4 La1 K1 108.36(18) 1_555 2_546 n
O4 La1 K1 35.22(26) 1_555 2_555 n
O4 La1 K1 105.75(18) 1_555 2_556 n
O4 La1 O4 94.69(14) 2_545 2_555 n
O4 La1 OH5 77.15(23) 2_545 1_545 n
O4 La1 OH5 147.77(17) 2_545 1_555 n
O4 La1 OH5 135.61(28) 2_545 2_546 n
O4 La1 K1 44.26(22) 2_545 1_545 n
O4 La1 K1 135.74(22) 2_545 1_565 n
O4 La1 K1 32.62(12) 2_545 2_545 n
O4 La1 K1 105.20(22) 2_545 2_546 n
O4 La1 K1 80.47(20) 2_545 2_555 n
O4 La1 K1 160.99(19) 2_545 2_556 n
O4 La1 OH5 148.00(16) 2_555 1_545 n
O4 La1 OH5 71.05(21) 2_555 1_555 n
O4 La1 OH5 126.57(28) 2_555 2_546 n
O4 La1 K1 138.95(20) 2_555 1_545 n
O4 La1 K1 41.05(20) 2_555 1_565 n
O4 La1 K1 83.23(18) 2_555 2_545 n
O4 La1 K1 158.12(19) 2_555 2_546 n
O4 La1 K1 33.85(11) 2_555 2_555 n
O4 La1 K1 102.03(20) 2_555 2_556 n
OH5 La1 OH5 99.46(12) 1_545 1_555 n
OH5 La1 OH5 74.62(16) 1_545 2_546 n
OH5 La1 K1 42.24(17) 1_545 1_545 n
OH5 La1 K1 137.76(17) 1_545 1_565 n
OH5 La1 K1 73.28(11) 1_545 2_545 n
OH5 La1 K1 35.59(10) 1_545 2_546 n
OH5 La1 K1 114.33(10) 1_545 2_555 n
OH5 La1 K1 83.86(15) 1_545 2_556 n
OH5 La1 OH5 71.14(17) 1_555 2_546 n
OH5 La1 K1 141.70(15) 1_555 1_545 n
OH5 La1 K1 38.30(15) 1_555 1_565 n
OH5 La1 K1 115.35(9) 1_555 2_545 n
OH5 La1 K1 87.15(14) 1_555 2_546 n
OH5 La1 K1 71.73(10) 1_555 2_555 n
OH5 La1 K1 37.02(10) 1_555 2_556 n
OH5 La1 K1 93.08(23) 2_546 1_545 n
OH5 La1 K1 86.92(23) 2_546 1_565 n
OH5 La1 K1 147.88(19) 2_546 2_545 n
OH5 La1 K1 39.15(19) 2_546 2_546 n
OH5 La1 K1 142.77(20) 2_546 2_555 n
OH5 La1 K1 34.24(18) 2_546 2_556 n
K1 La1 K1 180.0 1_545 1_565 n
K1 La1 K1 61.803(7) 1_545 2_545 n
K1 La1 K1 61.508(7) 1_545 2_546 n
K1 La1 K1 118.197(7) 1_545 2_555 n
K1 La1 K1 118.492(7) 1_545 2_556 n
K1 La1 K1 118.197(7) 1_565 2_545 n
K1 La1 K1 118.492(7) 1_565 2_546 n
K1 La1 K1 61.803(7) 1_565 2_555 n
K1 La1 K1 61.508(7) 1_565 2_556 n
K1 La1 K1 108.740(14) 2_545 2_546 n
K1 La1 K1 56.393(14) 2_545 2_555 n
K1 La1 K1 140.540(28) 2_545 2_556 n
K1 La1 K1 140.540(28) 2_546 2_555 n
K1 La1 K1 56.984(13) 2_546 2_556 n
K1 La1 K1 108.740(14) 2_555 2_556 n
O1 Nb O1 72.07(19) 1_555 -1_666 n
O1 Nb O2 90.69(24) 1_555 1_555 n
O1 Nb O2 81.42(21) 1_555 1_565 n
O1 Nb O3 175.65(22) 1_555 1_556 n
O1 Nb O4 79.15(16) 1_555 -2_666 n
O1 Nb K1 54.25(15) 1_555 -1_656 n
O1 Nb K1 47.23(15) 1_555 -1_666 n
O1 Nb O2 85.39(24) -1_666 1_555 n
O1 Nb O2 98.18(23) -1_666 1_565 n
O1 Nb O3 107.58(12) -1_666 1_556 n
O1 Nb O4 148.71(21) -1_666 -2_666 n
O1 Nb K1 102.87(17) -1_666 -1_656 n
O1 Nb K1 110.59(14) -1_666 -1_666 n
O2 Nb O2 169.81(24) 1_555 1_565 n
O2 Nb O3 93.61(16) 1_555 1_556 n
O2 Nb O4 82.9(4) 1_555 -2_666 n
O2 Nb K1 49.81(14) 1_555 -1_656 n
O2 Nb K1 119.76(14) 1_555 -1_666 n
O2 Nb O3 94.38(15) 1_565 1_556 n
O2 Nb O4 89.3(4) 1_565 -2_666 n
O2 Nb K1 120.00(13) 1_565 -1_656 n
O2 Nb K1 50.06(13) 1_565 -1_666 n
O3 Nb O4 102.04(13) 1_556 -2_666 n
O3 Nb K1 129.59(8) 1_556 -1_656 n
O3 Nb K1 130.31(8) 1_556 -1_666 n
O4 Nb K1 48.52(31) -2_666 -1_656 n
O4 Nb K1 53.11(32) -2_666 -1_666 n
K1 Nb K1 69.944(13) -1_656 -1_666 n
La1 O1 Nb 95.16(20) -1_666 1_555 n
La1 O1 Nb 137.14(26) -1_666 -1_666 n
La1 O1 K1 95.35(12) -1_666 -1_656 n
Nb O1 Nb 107.93(19) 1_555 -1_666 n
Nb O1 K1 87.83(16) 1_555 -1_656 n
Nb O1 K1 95.16(20) 1_555 -1_666 n
Nb O1 K1 120.49(28) -1_666 -1_656 n
Nb O1 K1 137.14(26) -1_666 -1_666 n
K1 O1 K1 95.35(12) -1_656 -1_666 n
La1 O2 Nb 92.69(25) -1_656 1_545 n
La1 O2 Nb 97.50(25) -1_656 1_555 n
Nb O2 Nb 169.81(24) 1_545 1_555 n
Nb O2 K1 92.69(25) 1_545 -1_656 n
Nb O2 K1 97.50(25) 1_555 -1_656 n
Nb O3 Nb 180.0 1_554 -1_666 n
La1 O4 La1 106.86(35) 1_555 2_545 n
La1 O4 La1 112.2(4) 1_555 2_555 n
La1 O4 Nb 141.31(24) 1_555 -2_565 n
La1 O4 K1 106.86(35) 1_555 2_545 n
La1 O4 K1 112.2(4) 1_555 2_555 n
La1 O4 La1 94.69(14) 2_545 2_555 n
La1 O4 Nb 93.4(4) 2_545 -2_565 n
La1 O4 K1 106.86(35) 2_545 1_555 n
La1 O4 K1 94.69(14) 2_545 2_555 n
La1 O4 Nb 98.18(34) 2_555 -2_565 n
La1 O4 K1 112.2(4) 2_555 1_555 n
La1 O4 K1 94.69(14) 2_555 2_545 n
Nb O4 K1 141.31(24) -2_565 1_555 n
Nb O4 K1 93.4(4) -2_565 2_545 n
Nb O4 K1 98.18(34) -2_565 2_555 n
K1 O4 K1 106.86(35) 1_555 2_545 n
K1 O4 K1 112.2(4) 1_555 2_555 n
K1 O4 K1 94.69(14) 2_545 2_555 n
La1 OH5 La1 99.46(12) 1_555 1_565 n
La1 OH5 La1 103.83(27) 1_555 2_556 n
La1 OH5 K1 99.46(12) 1_555 1_565 n
La1 OH5 K1 103.83(27) 1_555 2_556 n
La1 OH5 La1 110.17(25) 1_565 2_556 n
La1 OH5 K1 99.46(12) 1_565 1_555 n
La1 OH5 K1 110.17(25) 1_565 2_556 n
La1 OH5 K1 103.83(27) 2_556 1_555 n
La1 OH5 K1 110.17(25) 2_556 1_565 n
K1 OH5 K1 99.46(12) 1_555 1_565 n
K1 OH5 K1 103.83(27) 1_555 2_556 n
K1 OH5 K1 110.17(25) 1_565 2_556 n
La1 K1 La1 180.0 1_545 1_565 n
La1 K1 La1 61.803(7) 1_545 2_545 n
La1 K1 La1 61.508(7) 1_545 2_546 n
La1 K1 La1 118.197(7) 1_545 2_555 n
La1 K1 La1 118.492(7) 1_545 2_556 n
La1 K1 Nb 55.19(4) 1_545 -1_656 n
La1 K1 Nb 125.13(5) 1_545 -1_666 n
La1 K1 O1 39.90(11) 1_545 -1_656 n
La1 K1 O1 135.25(11) 1_545 -1_666 n
La1 K1 O2 87.87(19) 1_545 -1_656 n
La1 K1 O4 92.61(33) 1_545 1_555 n
La1 K1 O4 44.26(22) 1_545 2_545 n
La1 K1 O4 138.95(20) 1_545 2_555 n
La1 K1 OH5 42.24(17) 1_545 1_545 n
La1 K1 OH5 141.70(15) 1_545 1_555 n
La1 K1 OH5 93.08(23) 1_545 2_546 n
La1 K1 K1 180.0 1_545 1_565 n
La1 K1 K1 61.803(7) 1_545 2_545 n
La1 K1 K1 61.508(7) 1_545 2_546 n
La1 K1 K1 118.197(7) 1_545 2_555 n
La1 K1 K1 118.492(7) 1_545 2_556 n
La1 K1 La1 118.197(7) 1_565 2_545 n
La1 K1 La1 118.492(7) 1_565 2_546 n
La1 K1 La1 61.803(7) 1_565 2_555 n
La1 K1 La1 61.508(7) 1_565 2_556 n
La1 K1 Nb 124.81(4) 1_565 -1_656 n
La1 K1 Nb 54.87(5) 1_565 -1_666 n
La1 K1 O1 140.10(11) 1_565 -1_656 n
La1 K1 O1 44.75(11) 1_565 -1_666 n
La1 K1 O2 92.13(19) 1_565 -1_656 n
La1 K1 O4 87.39(33) 1_565 1_555 n
La1 K1 O4 135.74(22) 1_565 2_545 n
La1 K1 O4 41.05(20) 1_565 2_555 n
La1 K1 OH5 137.76(17) 1_565 1_545 n
La1 K1 OH5 38.30(15) 1_565 1_555 n
La1 K1 OH5 86.92(23) 1_565 2_546 n
La1 K1 K1 180.0 1_565 1_545 n
La1 K1 K1 118.197(7) 1_565 2_545 n
La1 K1 K1 118.492(7) 1_565 2_546 n
La1 K1 K1 61.803(7) 1_565 2_555 n
La1 K1 K1 61.508(7) 1_565 2_556 n
La1 K1 La1 108.740(14) 2_545 2_546 n
La1 K1 La1 56.393(14) 2_545 2_555 n
La1 K1 La1 140.540(28) 2_545 2_556 n
La1 K1 Nb 64.236(18) 2_545 -1_656 n
La1 K1 Nb 96.179(28) 2_545 -1_666 n
La1 K1 O1 87.83(10) 2_545 -1_656 n
La1 K1 O1 133.78(10) 2_545 -1_666 n
La1 K1 O2 77.40(13) 2_545 -1_656 n
La1 K1 O4 39.29(26) 2_545 1_555 n
La1 K1 O4 32.62(12) 2_545 2_545 n
La1 K1 O4 83.23(18) 2_545 2_555 n
La1 K1 OH5 73.28(11) 2_545 1_545 n
La1 K1 OH5 115.35(9) 2_545 1_555 n
La1 K1 OH5 147.88(19) 2_545 2_546 n
La1 K1 K1 61.803(7) 2_545 1_545 n
La1 K1 K1 118.197(7) 2_545 1_565 n
La1 K1 K1 108.740(14) 2_545 2_546 n
La1 K1 K1 56.393(14) 2_545 2_555 n
La1 K1 K1 140.540(28) 2_545 2_556 n
La1 K1 La1 140.540(28) 2_546 2_555 n
La1 K1 La1 56.984(13) 2_546 2_556 n
La1 K1 Nb 109.97(4) 2_546 -1_656 n
La1 K1 Nb 152.369(26) 2_546 -1_666 n
La1 K1 O1 74.49(9) 2_546 -1_656 n
La1 K1 O1 116.54(9) 2_546 -1_666 n
La1 K1 O2 136.83(16) 2_546 -1_656 n
La1 K1 O4 108.36(18) 2_546 1_555 n
La1 K1 O4 105.20(22) 2_546 2_545 n
La1 K1 O4 158.12(19) 2_546 2_555 n
La1 K1 OH5 35.59(10) 2_546 1_545 n
La1 K1 OH5 87.15(14) 2_546 1_555 n
La1 K1 OH5 39.15(19) 2_546 2_546 n
La1 K1 K1 61.508(7) 2_546 1_545 n
La1 K1 K1 118.492(7) 2_546 1_565 n
La1 K1 K1 108.740(14) 2_546 2_545 n
La1 K1 K1 140.540(28) 2_546 2_555 n
La1 K1 K1 56.984(13) 2_546 2_556 n
La1 K1 La1 108.740(14) 2_555 2_556 n
La1 K1 Nb 96.018(29) 2_555 -1_656 n
La1 K1 Nb 64.140(19) 2_555 -1_666 n
La1 K1 O1 133.40(9) 2_555 -1_656 n
La1 K1 O1 91.19(9) 2_555 -1_666 n
La1 K1 O2 79.45(13) 2_555 -1_656 n
La1 K1 O4 35.22(26) 2_555 1_555 n
La1 K1 O4 80.47(20) 2_555 2_545 n
La1 K1 O4 33.85(11) 2_555 2_555 n
La1 K1 OH5 114.33(10) 2_555 1_545 n
La1 K1 OH5 71.73(10) 2_555 1_555 n
La1 K1 OH5 142.77(20) 2_555 2_546 n
La1 K1 K1 118.197(7) 2_555 1_545 n
La1 K1 K1 61.803(7) 2_555 1_565 n
La1 K1 K1 56.393(14) 2_555 2_545 n
La1 K1 K1 140.540(28) 2_555 2_546 n
La1 K1 K1 108.740(14) 2_555 2_556 n
La1 K1 Nb 152.395(26) 2_556 -1_656 n
La1 K1 Nb 109.69(4) 2_556 -1_666 n
La1 K1 O1 117.67(9) 2_556 -1_656 n
La1 K1 O1 76.66(11) 2_556 -1_666 n
La1 K1 O2 139.89(15) 2_556 -1_656 n
La1 K1 O4 105.75(18) 2_556 1_555 n
La1 K1 O4 160.99(19) 2_556 2_545 n
La1 K1 O4 102.03(20) 2_556 2_555 n
La1 K1 OH5 83.86(15) 2_556 1_545 n
La1 K1 OH5 37.02(10) 2_556 1_555 n
La1 K1 OH5 34.24(18) 2_556 2_546 n
La1 K1 K1 118.492(7) 2_556 1_545 n
La1 K1 K1 61.508(7) 2_556 1_565 n
La1 K1 K1 140.540(28) 2_556 2_545 n
La1 K1 K1 56.984(13) 2_556 2_546 n
La1 K1 K1 108.740(14) 2_556 2_555 n
Nb K1 Nb 69.944(13) -1_656 -1_666 n
Nb K1 O1 37.92(9) -1_656 -1_656 n
Nb K1 O1 91.17(12) -1_656 -1_666 n
Nb K1 O2 32.69(19) -1_656 -1_656 n
Nb K1 O4 101.50(20) -1_656 1_555 n
Nb K1 O4 33.30(9) -1_656 2_545 n
Nb K1 O4 91.65(18) -1_656 2_555 n
Nb K1 OH5 97.18(17) -1_656 1_545 n
Nb K1 OH5 162.35(15) -1_656 1_555 n
Nb K1 OH5 119.42(16) -1_656 2_546 n
Nb K1 K1 55.19(4) -1_656 1_545 n
Nb K1 K1 124.81(4) -1_656 1_565 n
Nb K1 K1 64.236(18) -1_656 2_545 n
Nb K1 K1 109.97(4) -1_656 2_546 n
Nb K1 K1 96.018(29) -1_656 2_555 n
Nb K1 K1 152.395(26) -1_656 2_556 n
Nb K1 O1 95.28(10) -1_666 -1_656 n
Nb K1 O1 37.60(10) -1_666 -1_666 n
Nb K1 O2 37.26(19) -1_666 -1_656 n
Nb K1 O4 98.42(22) -1_666 1_555 n
Nb K1 O4 89.25(19) -1_666 2_545 n
Nb K1 O4 33.47(9) -1_666 2_555 n
Nb K1 OH5 166.30(16) -1_666 1_545 n
Nb K1 OH5 92.94(16) -1_666 1_555 n
Nb K1 OH5 115.33(17) -1_666 2_546 n
Nb K1 K1 125.13(5) -1_666 1_545 n
Nb K1 K1 54.87(5) -1_666 1_565 n
Nb K1 K1 96.179(28) -1_666 2_545 n
Nb K1 K1 152.369(26) -1_666 2_546 n
Nb K1 K1 64.140(19) -1_666 2_555 n
Nb K1 K1 109.69(4) -1_666 2_556 n
O1 K1 O1 95.35(12) -1_656 -1_666 n
O1 K1 O2 62.90(19) -1_656 -1_656 n
O1 K1 O4 126.32(34) -1_656 1_555 n
O1 K1 O4 56.70(20) -1_656 2_545 n
O1 K1 O4 125.38(17) -1_656 2_555 n
O1 K1 OH5 75.95(20) -1_656 1_545 n
O1 K1 OH5 154.39(13) -1_656 1_555 n
O1 K1 OH5 83.44(19) -1_656 2_546 n
O1 K1 K1 39.90(11) -1_656 1_545 n
O1 K1 K1 140.10(11) -1_656 1_565 n
O1 K1 K1 87.83(10) -1_656 2_545 n
O1 K1 K1 74.49(9) -1_656 2_546 n
O1 K1 K1 133.40(9) -1_656 2_555 n
O1 K1 K1 117.67(9) -1_656 2_556 n
O1 K1 O2 63.74(19) -1_666 -1_656 n
O1 K1 O4 125.40(34) -1_666 1_555 n
O1 K1 O4 120.61(17) -1_666 2_545 n
O1 K1 O4 57.65(17) -1_666 2_555 n
O1 K1 OH5 151.95(13) -1_666 1_545 n
O1 K1 OH5 76.79(19) -1_666 1_555 n
O1 K1 OH5 77.95(21) -1_666 2_546 n
O1 K1 K1 135.25(11) -1_666 1_545 n
O1 K1 K1 44.75(11) -1_666 1_565 n
O1 K1 K1 133.78(10) -1_666 2_545 n
O1 K1 K1 116.54(9) -1_666 2_546 n
O1 K1 K1 91.19(9) -1_666 2_555 n
O1 K1 K1 76.66(11) -1_666 2_556 n
O2 K1 O4 102.29(14) -1_656 1_555 n
O2 K1 O4 56.90(21) -1_656 2_545 n
O2 K1 O4 62.55(24) -1_656 2_555 n
O2 K1 OH5 129.73(27) -1_656 1_545 n
O2 K1 OH5 130.06(26) -1_656 1_555 n
O2 K1 OH5 124.23(12) -1_656 2_546 n
O2 K1 K1 87.87(19) -1_656 1_545 n
O2 K1 K1 92.13(19) -1_656 1_565 n
O2 K1 K1 77.40(13) -1_656 2_545 n
O2 K1 K1 136.83(16) -1_656 2_546 n
O2 K1 K1 79.45(13) -1_656 2_555 n
O2 K1 K1 139.89(15) -1_656 2_556 n
O4 K1 O4 71.82(19) 1_555 2_545 n
O4 K1 O4 68.98(23) 1_555 2_555 n
O4 K1 OH5 79.11(29) 1_555 1_545 n
O4 K1 OH5 76.06(28) 1_555 1_555 n
O4 K1 OH5 133.29(14) 1_555 2_546 n
O4 K1 K1 92.61(33) 1_555 1_545 n
O4 K1 K1 87.39(33) 1_555 1_565 n
O4 K1 K1 39.29(26) 1_555 2_545 n
O4 K1 K1 108.36(18) 1_555 2_546 n
O4 K1 K1 35.22(26) 1_555 2_555 n
O4 K1 K1 105.75(18) 1_555 2_556 n
O4 K1 O4 94.69(14) 2_545 2_555 n
O4 K1 OH5 77.15(23) 2_545 1_545 n
O4 K1 OH5 147.77(17) 2_545 1_555 n
O4 K1 OH5 135.61(28) 2_545 2_546 n
O4 K1 K1 44.26(22) 2_545 1_545 n
O4 K1 K1 135.74(22) 2_545 1_565 n
O4 K1 K1 32.62(12) 2_545 2_545 n
O4 K1 K1 105.20(22) 2_545 2_546 n
O4 K1 K1 80.47(20) 2_545 2_555 n
O4 K1 K1 160.99(19) 2_545 2_556 n
O4 K1 OH5 148.00(16) 2_555 1_545 n
O4 K1 OH5 71.05(21) 2_555 1_555 n
O4 K1 OH5 126.57(28) 2_555 2_546 n
O4 K1 K1 138.95(20) 2_555 1_545 n
O4 K1 K1 41.05(20) 2_555 1_565 n
O4 K1 K1 83.23(18) 2_555 2_545 n
O4 K1 K1 158.12(19) 2_555 2_546 n
O4 K1 K1 33.85(11) 2_555 2_555 n
O4 K1 K1 102.03(20) 2_555 2_556 n
OH5 K1 OH5 99.46(12) 1_545 1_555 n
OH5 K1 OH5 74.62(16) 1_545 2_546 n
OH5 K1 K1 42.24(17) 1_545 1_545 n
OH5 K1 K1 137.76(17) 1_545 1_565 n
OH5 K1 K1 73.28(11) 1_545 2_545 n
OH5 K1 K1 35.59(10) 1_545 2_546 n
OH5 K1 K1 114.33(10) 1_545 2_555 n
OH5 K1 K1 83.86(15) 1_545 2_556 n
OH5 K1 OH5 71.14(17) 1_555 2_546 n
OH5 K1 K1 141.70(15) 1_555 1_545 n
OH5 K1 K1 38.30(15) 1_555 1_565 n
OH5 K1 K1 115.35(9) 1_555 2_545 n
OH5 K1 K1 87.15(14) 1_555 2_546 n
OH5 K1 K1 71.73(10) 1_555 2_555 n
OH5 K1 K1 37.02(10) 1_555 2_556 n
OH5 K1 K1 93.08(23) 2_546 1_545 n
OH5 K1 K1 86.92(23) 2_546 1_565 n
OH5 K1 K1 147.88(19) 2_546 2_545 n
OH5 K1 K1 39.15(19) 2_546 2_546 n
OH5 K1 K1 142.77(20) 2_546 2_555 n
OH5 K1 K1 34.24(18) 2_546 2_556 n
K1 K1 K1 180.0 1_545 1_565 n
K1 K1 K1 61.803(7) 1_545 2_545 n
K1 K1 K1 61.508(7) 1_545 2_546 n
K1 K1 K1 118.197(7) 1_545 2_555 n
K1 K1 K1 118.492(7) 1_545 2_556 n
K1 K1 K1 118.197(7) 1_565 2_545 n
K1 K1 K1 118.492(7) 1_565 2_546 n
K1 K1 K1 61.803(7) 1_565 2_555 n
K1 K1 K1 61.508(7) 1_565 2_556 n
K1 K1 K1 108.740(14) 2_545 2_546 n
K1 K1 K1 56.393(14) 2_545 2_555 n
K1 K1 K1 140.540(28) 2_545 2_556 n
K1 K1 K1 140.540(28) 2_546 2_555 n
K1 K1 K1 56.984(13) 2_546 2_556 n
K1 K1 K1 108.740(14) 2_555 2_556 n

loop_
_geom_bond_atom_site_label_1
_geom_bond_atom_site_label_2
_geom_bond_distance
_geom_bond_site_symmetry_2
_geom_bond_publ_flag
La1 La1 3.94130(4) 1_545 n
La1 La1 3.94130(4) 1_565 n
La1 La1 4.1311(9) 2_546 n
La1 La1 4.1311(9) 2_556 n
La1 Nb 3.4314(20) -1_656 n
La1 Nb 3.4448(19) -1_666 n
La1 O1 2.787(5) -1_656 n
La1 O1 2.539(6) -1_666 n
La1 O2 2.644(4) -1_656 n
La1 O4 2.427(4) 1_555 n
La1 O4 2.597(10) 2_545 n
La1 O4 2.760(11) 2_555 n
La1 OH5 2.476(8) 1_545 n
La1 OH5 2.686(8) 1_555 n
La1 OH5 2.561(4) 2_546 n
La1 K1 3.94130(4) 1_545 n
La1 K1 3.94130(4) 1_565 n
La1 K1 4.1707(10) 2_545 n
La1 K1 4.1311(9) 2_546 n
La1 K1 4.1707(10) 2_555 n
La1 K1 4.1311(9) 2_556 n
Nb La1 3.4314(20) -1_656 n
Nb La1 3.4448(19) -1_666 n
Nb Nb 3.2693(12) -1_666 n
Nb O1 2.110(4) 1_555 n
Nb O1 1.930(4) -1_666 n
Nb O2 1.869(9) 1_555 n
Nb O2 2.088(9) 1_565 n
Nb O3 1.8991(6) 1_556 n
Nb O4 1.903(4) -2_555 n
Nb K1 4.1665(16) 1_555 n
Nb K1 4.1171(14) 1_565 n
Nb K1 3.4314(20) -1_656 n
Nb K1 3.4448(19) -1_666 n
Nb K1 4.0900(8) -2_555 n
O1 La1 2.787(5) -1_656 n
O1 La1 2.539(6) -1_666 n
O1 Nb 2.110(4) 1_555 n
O1 Nb 1.930(4) -1_666 n
O1 K1 2.787(5) -1_656 n
O1 K1 2.539(6) -1_666 n
O2 La1 2.644(4) -1_656 n
O2 Nb 2.088(9) 1_545 n
O2 Nb 1.869(9) 1_555 n
O2 K1 2.644(4) -1_656 n
O3 Nb 1.8991(6) 1_554 n
O3 Nb 1.8991(6) -1_666 n
O4 La1 2.427(4) 1_555 n
O4 La1 2.760(11) 2_545 n
O4 La1 2.597(10) 2_555 n
O4 Nb 1.903(4) -2_454 n
O4 K1 2.427(4) 1_555 n
O4 K1 2.760(11) 2_545 n
O4 K1 2.597(10) 2_555 n
OH5 La1 2.686(8) 1_555 n
OH5 La1 2.476(8) 1_565 n
OH5 La1 2.561(4) 2_556 n
OH5 K1 2.686(8) 1_555 n
OH5 K1 2.476(8) 1_565 n
OH5 K1 2.561(4) 2_556 n
K1 La1 3.94130(4) 1_545 n
K1 La1 3.94130(4) 1_565 n
K1 La1 4.1707(10) 2_545 n
K1 La1 4.1311(9) 2_546 n
K1 La1 4.1707(10) 2_555 n
K1 La1 4.1311(9) 2_556 n
K1 Nb 4.1171(14) 1_545 n
K1 Nb 4.1665(16) 1_555 n
K1 Nb 3.4314(20) -1_656 n
K1 Nb 3.4448(19) -1_666 n
K1 Nb 4.0900(8) -2_454 n
K1 O1 2.787(5) -1_656 n
K1 O1 2.539(6) -1_666 n
K1 O2 2.644(4) -1_656 n
K1 O4 2.427(4) 1_555 n
K1 O4 2.597(10) 2_545 n
K1 O4 2.760(11) 2_555 n
K1 OH5 2.476(8) 1_545 n
K1 OH5 2.686(8) 1_555 n
K1 OH5 2.561(4) 2_546 n
K1 K1 3.94130(4) 1_545 n
K1 K1 3.94130(4) 1_565 n
K1 K1 4.1707(10) 2_545 n
K1 K1 4.1311(9) 2_546 n
K1 K1 4.1707(10) 2_555 n
K1 K1 4.1311(9) 2_556 n
